data_2206364
loop_
_publ_author_name
'Bolte, Michael'
'Ruderfer, Ilya'
'M\"uller, Thomas'

_publ_section_title
;
 Lithium--tetrakis(pentafluorophenyl)borate--benzene (1/1/2)
;
_journal_coeditor_code BV6022
_journal_issue 8
_journal_name_full 'Acta Crystallographica Section E'
_journal_page_first m1581
_journal_page_last m1582
_journal_paper_doi 10.1107/S1600536805022336
_journal_volume 61
_journal_year 2005
_chemical_formula_moiety 'Li +, C24 B F20 -, 2C6 H6'
_chemical_formula_sum 'C36 H12 B F20 Li'
_chemical_formula_weight 842.21
_chemical_name_systematic
;
Lithium--tetrakis(pentafluorophenyl)borate--benzene (1/1/2)
;
_space_group_IT_number 2
_symmetry_cell_setting triclinic
_symmetry_space_group_name_Hall '-P 1'
_symmetry_space_group_name_H-M 'P -1'
_atom_sites_solution_hydrogens geom
_atom_sites_solution_primary direct
_atom_sites_solution_secondary difmap
_audit_creation_method SHELXL-97
_cell_angle_alpha 102.267(5)
_cell_angle_beta 103.752(5)
_cell_angle_gamma 93.744(5)
_cell_formula_units_Z 4
_cell_length_a 10.1025(6)
_cell_length_b 17.3954(11)
_cell_length_c 20.3856(13)
_cell_measurement_reflns_used 81347
_cell_measurement_temperature 173(2)
_cell_measurement_theta_max 25.5
_cell_measurement_theta_min 3.6
_cell_volume 3375.0(4)
_computing_cell_refinement X-AREA
_computing_data_collection 'X-AREA (Stoe & Cie, 2001)'
_computing_data_reduction X-AREA
_computing_molecular_graphics 'XP in SHELXTL-Plus (Sheldrick, 1991)'
_computing_publication_material 'SHELXL97 and PLATON (Spek, 2003)'
_computing_structure_refinement 'SHELXL97 (Sheldrick, 1997)'
_computing_structure_solution 'SHELXS97 (Sheldrick, 1990)'
_diffrn_ambient_temperature 173(2)
_diffrn_measured_fraction_theta_full 0.997
_diffrn_measured_fraction_theta_max 0.984
_diffrn_measurement_device_type 'Stoe IPDS-II two-circle'
_diffrn_measurement_method \w
_diffrn_radiation_monochromator graphite
_diffrn_radiation_source 'fine-focus sealed tube'
_diffrn_radiation_type MoK\a
_diffrn_radiation_wavelength 0.71073
_diffrn_reflns_av_R_equivalents 0.1003
_diffrn_reflns_av_sigmaI/netI 0.0454
_diffrn_reflns_limit_h_max 12
_diffrn_reflns_limit_h_min -12
_diffrn_reflns_limit_k_max 20
_diffrn_reflns_limit_k_min -20
_diffrn_reflns_limit_l_max 24
_diffrn_reflns_limit_l_min -24
_diffrn_reflns_number 71332
_diffrn_reflns_theta_full 25.00
_diffrn_reflns_theta_max 25.38
_diffrn_reflns_theta_min 3.62
_diffrn_standards_decay_% 0
_diffrn_standards_interval_time 0
_diffrn_standards_number 0
_exptl_absorpt_coefficient_mu 0.173
_exptl_absorpt_correction_type none
_exptl_crystal_colour colourless
_exptl_crystal_density_diffrn 1.658
_exptl_crystal_density_method 'not measured'
_exptl_crystal_description block
_exptl_crystal_F_000 1664
_exptl_crystal_size_max 0.39
_exptl_crystal_size_mid 0.37
_exptl_crystal_size_min 0.34
_refine_diff_density_max 1.102
_refine_diff_density_min -0.711
_refine_ls_extinction_method none
_refine_ls_goodness_of_fit_ref 1.078
_refine_ls_hydrogen_treatment constr
_refine_ls_matrix_type full
_refine_ls_number_parameters 1027
_refine_ls_number_reflns 12200
_refine_ls_number_restraints 72
_refine_ls_restrained_S_all 1.081
_refine_ls_R_factor_all 0.1219
_refine_ls_R_factor_gt 0.0939
_refine_ls_shift/su_max 0.000
_refine_ls_shift/su_mean 0.000
_refine_ls_structure_factor_coef Fsqd
_refine_ls_weighting_details 'calc w = 1/[\s^2^(Fo^2^)+(0.0711P)^2^+17.0328P] where P = (Fo^2^+2Fc^2^)/3'
_refine_ls_weighting_scheme calc
_refine_ls_wR_factor_gt 0.2245
_refine_ls_wR_factor_ref 0.2458
_reflns_number_gt 8647
_reflns_number_total 12200
_reflns_threshold_expression I>2\s(I)
_cod_data_source_file bv6022.cif
_cod_data_source_block I
_cod_depositor_comments
;
The following automatic conversions were performed:
'_symmetry_cell_setting' value 'Triclinic' changed to 'triclinic'
according to '/home/saulius/struct/CIF-dictionaries/cif_core.dic'
dictionary named 'cif_core.dic' version 2.4.1 from 2010-06-29.

Automatic conversion script
Id: cif_fix_enum 1527 2010-12-29 10:47:43Z saulius 

The following automatic conversions were performed:

'_symmetry_cell_setting' value 'Triclinic' changed to 'triclinic'
according to /home/saulius/struct/CIF-dictionaries/cif_core.dic
dictionary named 'cif_core.dic' version 2.4.1 from 2010-06-29.

Automatic conversion script
Id: cif_fix_values 1715 2011-07-08 13:25:40Z adriana 
;
_cod_original_formula_sum 'C36 H12 B1 F20 Li1'
_cod_database_code 2206364
_cod_database_fobs_code 2206364

loop_
_symmetry_equiv_pos_as_xyz
'x, y, z'
'-x, -y, -z'

loop_
_atom_site_label
_atom_site_fract_x
_atom_site_fract_y
_atom_site_fract_z
_atom_site_U_iso_or_equiv
_atom_site_adp_type
_atom_site_calc_flag
_atom_site_refinement_flags
_atom_site_occupancy
_atom_site_disorder_assembly
_atom_site_disorder_group
_atom_site_type_symbol
B1 0.0467(8) 1.0143(4) 0.3246(3) 0.0418(16) Uani d . 1 . . B
Li1 -0.3132(15) 0.8008(8) 0.4378(6) 0.061(3) Uani d . 1 . . Li
C11 0.0377(8) 1.0650(4) 0.2627(4) 0.0511(17) Uani d . 1 . . C
C12 -0.0647(9) 1.0517(4) 0.2014(4) 0.0590(19) Uani d . 1 . . C
C13 -0.0761(11) 1.1041(5) 0.1563(4) 0.072(3) Uani d . 1 . . C
C14 0.0153(13) 1.1702(5) 0.1724(5) 0.085(3) Uani d . 1 . . C
C15 0.1190(11) 1.1867(4) 0.2330(5) 0.074(3) Uani d . 1 . . C
C16 0.1244(9) 1.1338(4) 0.2760(4) 0.0568(19) Uani d . 1 . . C
F12 -0.1622(5) 0.9887(2) 0.1802(2) 0.0651(12) Uani d . 1 . . F
F13 -0.1810(8) 1.0896(3) 0.0986(3) 0.107(2) Uani d . 1 . . F
F14 0.0065(8) 1.2216(3) 0.1304(3) 0.117(3) Uani d . 1 . . F
F15 0.2121(7) 1.2519(3) 0.2509(3) 0.097(2) Uani d . 1 . . F
F16 0.2283(5) 1.1539(2) 0.3372(3) 0.0679(13) Uani d . 1 . . F
C21 -0.0100(7) 1.0771(3) 0.3831(3) 0.0376(13) Uani d . 1 . . C
C22 0.0647(7) 1.1227(3) 0.4472(3) 0.0436(14) Uani d . 1 . . C
C23 0.0104(8) 1.1774(4) 0.4906(3) 0.0478(16) Uani d . 1 . . C
C24 -0.1234(8) 1.1909(3) 0.4707(3) 0.0478(16) Uani d . 1 . . C
C25 -0.2033(7) 1.1496(3) 0.4063(3) 0.0426(14) Uani d . 1 . . C
C26 -0.1446(7) 1.0938(3) 0.3652(3) 0.0400(14) Uani d . 1 . . C
F22 0.2014(4) 1.1178(2) 0.47336(18) 0.0474(8) Uani d . 1 . . F
F23 0.0933(5) 1.2167(2) 0.55341(18) 0.0627(11) Uani d . 1 . . F
F24 -0.1768(6) 1.2444(3) 0.5126(2) 0.0773(14) Uani d . 1 . . F
F25 -0.3354(5) 1.1608(2) 0.3856(2) 0.0589(10) Uani d . 1 . . F
F26 -0.2301(4) 1.0549(2) 0.30344(19) 0.0500(9) Uani d . 1 . . F
C31 -0.0521(6) 0.9272(3) 0.2976(3) 0.0380(13) Uani d . 1 . . C
C32 -0.1436(6) 0.8985(3) 0.3303(3) 0.0378(13) Uani d . 1 . . C
C33 -0.2212(6) 0.8243(3) 0.3056(3) 0.0355(12) Uani d . 1 . . C
C34 -0.2075(6) 0.7733(3) 0.2457(3) 0.0368(13) Uani d . 1 . . C
C35 -0.1142(6) 0.7975(3) 0.2135(3) 0.0384(13) Uani d . 1 . . C
C36 -0.0391(6) 0.8717(3) 0.2389(3) 0.0363(12) Uani d . 1 . . C
F32 -0.1648(4) 0.94083(19) 0.39038(17) 0.0481(9) Uani d . 1 . . F
F33 -0.3145(4) 0.8006(2) 0.33879(18) 0.0461(8) Uani d . 1 . . F
F34 -0.2839(4) 0.7017(2) 0.22181(19) 0.0523(9) Uani d . 1 . . F
F35 -0.0968(4) 0.7483(2) 0.15495(17) 0.0491(9) Uani d . 1 . . F
F36 0.0529(4) 0.8919(2) 0.20426(17) 0.0458(8) Uani d . 1 . . F
C41 0.2010(7) 0.9893(3) 0.3538(3) 0.0419(14) Uani d . 1 . . C
C42 0.3089(7) 0.9859(3) 0.3233(3) 0.0414(14) Uani d . 1 . . C
C43 0.4332(7) 0.9606(3) 0.3472(3) 0.0432(14) Uani d . 1 . . C
C44 0.4537(7) 0.9324(3) 0.4084(3) 0.0423(14) Uani d . 1 . . C
C45 0.3504(7) 0.9326(3) 0.4409(3) 0.0425(14) Uani d . 1 . . C
C46 0.2276(7) 0.9583(3) 0.4141(3) 0.0420(14) Uani d . 1 . . C
F42 0.2967(4) 1.0103(2) 0.26214(19) 0.0535(9) Uani d . 1 . . F
F43 0.5319(4) 0.9576(2) 0.3131(2) 0.0581(10) Uani d . 1 . . F
F44 0.5753(4) 0.9075(2) 0.4337(2) 0.0543(9) Uani d . 1 . . F
F45 0.3703(4) 0.9061(2) 0.50045(19) 0.0543(10) Uani d . 1 . . F
F46 0.1283(4) 0.9542(2) 0.44815(18) 0.0483(9) Uani d . 1 . . F
C91 -0.5012(12) 0.6729(5) 0.3741(5) 0.094(4) Uani d . 1 . . C
H91 -0.5513 0.6614 0.3267 0.113 Uiso calc R 1 . . H
C92 -0.3770(14) 0.6403(6) 0.3938(5) 0.109(4) Uani d . 1 . . C
H92 -0.3424 0.6074 0.3598 0.131 Uiso calc R 1 . . H
C93 -0.3049(13) 0.6571(5) 0.4649(4) 0.094(4) Uani d . 1 . . C
H93 -0.2230 0.6343 0.4788 0.113 Uiso calc R 1 . . H
C94 -0.3537(9) 0.7070(4) 0.5141(4) 0.064(2) Uani d . 1 . . C
H94 -0.3031 0.7198 0.5615 0.076 Uiso calc R 1 . . H
C95 -0.4745(8) 0.7377(4) 0.4948(4) 0.063(2) Uani d . 1 . . C
H95 -0.5082 0.7702 0.5294 0.075 Uiso calc R 1 . . H
C96 -0.5498(9) 0.7221(5) 0.4248(4) 0.069(2) Uani d . 1 . . C
H96 -0.6324 0.7448 0.4120 0.083 Uiso calc R 1 . . H
B2 0.9549(4) 0.4862(3) 0.1756(2) 0.0140(9) Uani d . 1 . . B
Li2 1.3137(8) 0.6983(6) 0.0605(5) 0.0322(19) Uani d . 1 . . Li
C51 0.9629(4) 0.4362(2) 0.2366(2) 0.0157(8) Uani d . 1 . . C
C52 1.0655(4) 0.4473(3) 0.2991(2) 0.0206(9) Uani d . 1 . . C
C53 1.0774(5) 0.3959(3) 0.3426(3) 0.0325(12) Uani d . 1 . . C
C54 0.9832(6) 0.3299(3) 0.3268(3) 0.0348(12) Uani d . 1 . . C
C55 0.8791(5) 0.3149(3) 0.2660(3) 0.0326(12) Uani d . 1 . . C
C56 0.8729(4) 0.3669(3) 0.2232(3) 0.0231(9) Uani d . 1 . . C
F52 1.1631(3) 0.51194(16) 0.32004(14) 0.0262(6) Uani d . 1 . . F
F53 1.1812(3) 0.4105(2) 0.40151(16) 0.0443(8) Uani d . 1 . . F
F54 0.9946(4) 0.2797(2) 0.3701(2) 0.0557(10) Uani d . 1 . . F
F55 0.7869(4) 0.2490(2) 0.2497(2) 0.0521(10) Uani d . 1 . . F
F56 0.7715(3) 0.34643(16) 0.16252(16) 0.0303(6) Uani d . 1 . . F
C61 1.0530(4) 0.5733(2) 0.2024(2) 0.0133(8) Uani d . 1 . . C
C62 1.1459(4) 0.6021(2) 0.1698(2) 0.0154(8) Uani d . 1 . . C
C63 1.2233(4) 0.6759(3) 0.1954(2) 0.0198(9) Uani d . 1 . . C
C64 1.2095(4) 0.7267(3) 0.2536(3) 0.0245(10) Uani d . 1 . . C
C65 1.1152(5) 0.7024(3) 0.2878(2) 0.0209(9) Uani d . 1 . . C
C66 1.0404(4) 0.6281(3) 0.2608(2) 0.0185(9) Uani d . 1 . . C
F62 1.1656(2) 0.55890(15) 0.10975(13) 0.0185(5) Uani d . 1 . . F
F63 1.3154(2) 0.69939(16) 0.16120(14) 0.0244(6) Uani d . 1 . . F
F64 1.2851(3) 0.79855(17) 0.27847(17) 0.0387(7) Uani d . 1 . . F
F65 1.0978(3) 0.75227(18) 0.34458(15) 0.0342(7) Uani d . 1 . . F
F66 0.9488(3) 0.60916(17) 0.29603(14) 0.0262(6) Uani d . 1 . . F
C71 0.7998(4) 0.5110(2) 0.1454(2) 0.0144(8) Uani d . 1 . . C
C72 0.7730(4) 0.5410(2) 0.0863(2) 0.0142(8) Uani d . 1 . . C
C73 0.6498(4) 0.5682(3) 0.0584(2) 0.0167(8) Uani d . 1 . . C
C74 0.5471(4) 0.5666(2) 0.0929(2) 0.0172(8) Uani d U 1 . . C
C75 0.5673(4) 0.5406(3) 0.1522(2) 0.0196(9) Uani d . 1 . . C
C76 0.6926(4) 0.5126(3) 0.1784(2) 0.0183(9) Uani d . 1 . . C
F72 0.8716(2) 0.54524(15) 0.05123(13) 0.0197(5) Uani d . 1 . . F
F73 0.6297(2) 0.59410(16) -0.00046(14) 0.0246(6) Uani d . 1 . . F
F74 0.4250(2) 0.59348(16) 0.06597(15) 0.0262(6) Uani d . 1 . . F
F75 0.4689(3) 0.54231(19) 0.18724(17) 0.0326(7) Uani d . 1 . . F
F76 0.7042(3) 0.49036(17) 0.23841(14) 0.0265(6) Uani d . 1 . . F
C81 1.0096(4) 0.4233(2) 0.1174(2) 0.0148(8) Uani d . 1 . . C
C82 1.1465(4) 0.4053(3) 0.1347(2) 0.0177(9) Uani d . 1 . . C
C83 1.2029(4) 0.3521(3) 0.0931(2) 0.0204(9) Uani d . 1 . . C
C84 1.1236(4) 0.3087(3) 0.0291(2) 0.0193(9) Uani d . 1 . . C
C85 0.9885(4) 0.3229(2) 0.0093(2) 0.0158(8) Uani d . 1 . . C
C86 0.9368(4) 0.3776(2) 0.0534(2) 0.0124(8) Uani d U 1 . . C
F82 1.2309(2) 0.44484(16) 0.19699(13) 0.0222(6) Uani d . 1 . . F
F83 1.3363(2) 0.33920(18) 0.11482(15) 0.0298(7) Uani d . 1 . . F
F84 1.1769(3) 0.25604(17) -0.01253(15) 0.0291(6) Uani d . 1 . . F
F85 0.9049(2) 0.28296(16) -0.05397(14) 0.0249(6) Uani d . 1 . . F
F86 0.7976(2) 0.38291(15) 0.02660(13) 0.0190(5) Uani d . 1 . . F
C101 1.5007(5) 0.8281(3) 0.1240(3) 0.0379(13) Uani d . 1 . . C
H101 1.5511 0.8406 0.1714 0.046 Uiso calc R 1 . . H
C102 1.3058(5) 0.8430(3) 0.0354(3) 0.0352(12) Uani d . 1 . . C
H102 1.2221 0.8644 0.0221 0.042 Uiso calc R 1 . . H
C103 1.3785(6) 0.8602(3) 0.1044(3) 0.0370(12) Uani d . 1 . . C
H103 1.3453 0.8939 0.1385 0.044 Uiso calc R 1 . . H
C104 1.3551(5) 0.7944(3) -0.0144(3) 0.0344(12) Uani d . 1 . . C
H104 1.3070 0.7839 -0.0621 0.041 Uiso calc R 1 . . H
C105 1.5486(5) 0.7786(4) 0.0755(3) 0.0412(14) Uani d . 1 . . C
H105 1.6312 0.7565 0.0894 0.049 Uiso calc R 1 . . H
C106 1.4766(6) 0.7608(3) 0.0062(3) 0.0397(14) Uani d . 1 . . C
H106 1.5093 0.7260 -0.0274 0.048 Uiso calc R 1 . . H
C111 0.464(2) 0.1325(11) 0.1602(8) 0.130(8) Uiso d PD 0.567(9) A 1 C
H111 0.4627 0.1645 0.2040 0.156 Uiso calc PR 0.567(9) A 1 H
C112 0.3740(16) 0.1409(9) 0.0984(9) 0.105(6) Uiso d PD 0.567(9) A 1 C
H112 0.3098 0.1783 0.1006 0.126 Uiso calc PR 0.567(9) A 1 H
C113 0.378(2) 0.0949(13) 0.0340(8) 0.168(12) Uiso d PD 0.567(9) A 1 C
H113 0.3169 0.1015 -0.0071 0.201 Uiso calc PR 0.567(9) A 1 H
C114 0.472(2) 0.0390(13) 0.0295(8) 0.137(9) Uiso d PD 0.567(9) . 1 C
H114 0.4752 0.0081 -0.0143 0.165 Uiso calc PR 0.567(9) A 1 H
C115 0.5598(18) 0.0297(10) 0.0909(9) 0.111(7) Uiso d PD 0.567(9) A 1 C
H115 0.6228 -0.0084 0.0885 0.133 Uiso calc PR 0.567(9) A 1 H
C116 0.5570(19) 0.0755(12) 0.1558(8) 0.119(7) Uiso d PD 0.567(9) A 1 C
H116 0.6174 0.0682 0.1969 0.143 Uiso calc PR 0.567(9) A 1 H
C121 0.0068(10) -0.0217(6) 0.0263(4) 0.111(5) Uiso d PD 0.865(18) . 2 C
H121 0.0808 -0.0063 0.0670 0.133 Uiso d PR 0.433(9) A 2 H
H12' -0.0565 -0.0673 0.0196 0.133 Uiso d PR 0.433(9) A 2 H
C122 -0.0885(14) -0.0852(7) 0.0177(8) 0.089(7) Uiso d PD 0.433(9) A 2 C
H122 -0.0801 -0.1144 0.0527 0.106 Uiso calc PR 0.433(9) A 2 H
C123 -0.1988(16) -0.1077(10) -0.0422(9) 0.116(9) Uiso d PD 0.433(9) A 2 C
H123 -0.2624 -0.1530 -0.0484 0.139 Uiso calc PR 0.433(9) A 2 H
C124 -0.2147(14) -0.0629(10) -0.0933(8) 0.081(6) Uiso d PD 0.433(9) A 2 C
H124 -0.2946 -0.0737 -0.1310 0.097 Uiso calc PR 0.433(9) A 2 H
C125 -0.1113(15) -0.0023(10) -0.0875(6) 0.076(6) Uiso d PD 0.433(9) . 2 C
H125 -0.1124 0.0222 -0.1250 0.091 Uiso calc PR 0.433(9) A 2 H
C131 0.405(2) 0.6156(12) 0.6595(8) 0.160(11) Uiso d PD 0.598(10) B 1 C
H131 0.4027 0.6439 0.7045 0.191 Uiso calc PR 0.598(10) B 1 H
C132 0.3120(17) 0.6270(10) 0.5996(10) 0.152(10) Uiso d PD 0.598(10) B 1 C
H132 0.2473 0.6637 0.6043 0.182 Uiso calc PR 0.598(10) B 1 H
C133 0.3143(16) 0.5849(10) 0.5336(8) 0.102(6) Uiso d PD 0.598(10) B 1 C
H133 0.2504 0.5926 0.4938 0.122 Uiso calc PR 0.598(10) B 1 H
C134 0.410(2) 0.5313(13) 0.5258(7) 0.147(9) Uiso d PD 0.598(10) B 1 C
H134 0.4137 0.5037 0.4808 0.176 Uiso calc PR 0.598(10) B 1 H
C135 0.5013(18) 0.5189(11) 0.5851(9) 0.120(7) Uiso d PD 0.598(10) B 1 C
H135 0.5637 0.4808 0.5801 0.143 Uiso calc PR 0.598(10) B 1 H
C136 0.5017(17) 0.5615(11) 0.6514(8) 0.108(6) Uiso d PD 0.598(10) B 1 C
H136 0.5668 0.5541 0.6910 0.129 Uiso calc PR 0.598(10) B 1 H
C141 -0.0072(8) 0.5213(5) 0.4740(4) 0.108(5) Uiso d PD 0.804(19) . 2 C
H141 -0.0899 0.5135 0.4382 0.129 Uiso d PR 0.402(10) B 2 H
H14' 0.0664 0.5585 0.4745 0.129 Uiso d PR 0.402(10) B 2 H
C142 0.1054(13) 0.5766(9) 0.4776(8) 0.091(7) Uiso d PD 0.402(10) B 2 C
H142 0.0993 0.6049 0.4421 0.109 Uiso calc PR 0.402(10) B 2 H
C144 0.2398(12) 0.5465(11) 0.5833(9) 0.096(8) Uiso d PD 0.402(10) B 2 C
H144 0.3217 0.5548 0.6197 0.115 Uiso calc PR 0.402(10) B 2 H
C143 0.2248(13) 0.5906(10) 0.5316(9) 0.078(6) Uiso d PD 0.402(10) B 2 C
H143 0.2964 0.6300 0.5338 0.094 Uiso calc PR 0.402(10) B 2 H
C145 0.1305(13) 0.4905(11) 0.5792(7) 0.082(7) Uiso d PD 0.402(10) . 2 C
H145 0.1394 0.4597 0.6130 0.099 Uiso calc PR 0.402(10) B 2 H

loop_
_atom_site_aniso_label
_atom_site_aniso_U_11
_atom_site_aniso_U_22
_atom_site_aniso_U_33
_atom_site_aniso_U_12
_atom_site_aniso_U_13
_atom_site_aniso_U_23
B1 0.079(5) 0.024(3) 0.029(3) 0.001(3) 0.024(3) 0.008(3)
Li1 0.094(9) 0.056(7) 0.031(6) 0.015(6) 0.007(6) 0.010(5)
C11 0.091(5) 0.033(3) 0.042(4) 0.017(3) 0.037(4) 0.014(3)
C12 0.110(6) 0.037(4) 0.047(4) 0.022(4) 0.036(4) 0.023(3)
C13 0.149(8) 0.052(5) 0.044(4) 0.051(5) 0.047(5) 0.032(4)
C14 0.180(10) 0.047(5) 0.078(6) 0.055(6) 0.089(7) 0.050(5)
C15 0.134(8) 0.041(4) 0.087(6) 0.025(4) 0.085(6) 0.032(4)
C16 0.101(6) 0.032(3) 0.052(4) 0.010(3) 0.043(4) 0.014(3)
F12 0.109(3) 0.053(2) 0.038(2) 0.026(2) 0.015(2) 0.0222(19)
F13 0.202(6) 0.093(4) 0.058(3) 0.086(4) 0.049(4) 0.050(3)
F14 0.238(7) 0.080(4) 0.111(4) 0.085(4) 0.124(5) 0.078(3)
F15 0.170(5) 0.041(2) 0.130(5) 0.021(3) 0.115(4) 0.037(3)
F16 0.109(3) 0.034(2) 0.073(3) -0.006(2) 0.053(3) 0.011(2)
C21 0.066(4) 0.023(3) 0.027(3) -0.006(2) 0.019(3) 0.007(2)
C22 0.068(4) 0.032(3) 0.040(3) 0.006(3) 0.021(3) 0.021(3)
C23 0.087(5) 0.034(3) 0.025(3) 0.012(3) 0.015(3) 0.008(2)
C24 0.094(5) 0.026(3) 0.030(3) 0.021(3) 0.024(3) 0.008(2)
C25 0.070(4) 0.033(3) 0.033(3) 0.011(3) 0.022(3) 0.013(2)
C26 0.073(4) 0.024(3) 0.024(3) -0.006(3) 0.018(3) 0.008(2)
F22 0.071(2) 0.0351(18) 0.0358(19) 0.0032(16) 0.0159(17) 0.0054(15)
F23 0.109(3) 0.050(2) 0.0242(18) 0.027(2) 0.0077(19) 0.0044(16)
F24 0.125(4) 0.070(3) 0.041(2) 0.057(3) 0.022(2) 0.009(2)
F25 0.083(3) 0.056(2) 0.040(2) 0.018(2) 0.0200(19) 0.0096(18)
F26 0.075(2) 0.0390(19) 0.0382(19) -0.0003(17) 0.0212(17) 0.0076(16)
C31 0.063(4) 0.028(3) 0.025(3) 0.008(2) 0.010(2) 0.009(2)
C32 0.064(4) 0.026(3) 0.024(3) 0.006(2) 0.011(2) 0.006(2)
C33 0.050(3) 0.030(3) 0.026(3) 0.006(2) 0.005(2) 0.010(2)
C34 0.051(3) 0.020(3) 0.029(3) 0.006(2) -0.008(2) 0.004(2)
C35 0.049(3) 0.036(3) 0.025(3) 0.017(2) -0.002(2) 0.005(2)
C36 0.054(3) 0.033(3) 0.022(3) 0.014(2) 0.008(2) 0.008(2)
F32 0.087(3) 0.0295(17) 0.0325(18) -0.0019(16) 0.0266(17) 0.0068(14)
F33 0.064(2) 0.0351(18) 0.0368(19) -0.0021(15) 0.0085(16) 0.0103(15)
F34 0.065(2) 0.0321(18) 0.043(2) 0.0033(16) -0.0088(17) -0.0013(15)
F35 0.068(2) 0.042(2) 0.0273(17) 0.0205(17) -0.0007(15) -0.0024(15)
F36 0.070(2) 0.0415(19) 0.0298(17) 0.0155(16) 0.0167(16) 0.0111(15)
C41 0.070(4) 0.024(3) 0.031(3) -0.009(3) 0.017(3) 0.006(2)
C42 0.070(4) 0.023(3) 0.031(3) -0.007(3) 0.015(3) 0.008(2)
C43 0.061(4) 0.030(3) 0.035(3) -0.011(3) 0.015(3) 0.001(2)
C44 0.059(4) 0.024(3) 0.039(3) -0.004(2) 0.010(3) 0.004(2)
C45 0.074(4) 0.021(3) 0.029(3) -0.005(3) 0.010(3) 0.006(2)
C46 0.067(4) 0.027(3) 0.033(3) -0.003(3) 0.018(3) 0.005(2)
F42 0.077(3) 0.054(2) 0.039(2) 0.0008(18) 0.0255(18) 0.0218(17)
F43 0.070(2) 0.056(2) 0.053(2) -0.0017(19) 0.0247(19) 0.0147(19)
F44 0.068(2) 0.042(2) 0.047(2) -0.0003(17) 0.0086(18) 0.0070(17)
F45 0.090(3) 0.0388(19) 0.0360(19) 0.0047(18) 0.0146(18) 0.0169(16)
F46 0.078(2) 0.0387(19) 0.0390(19) 0.0056(17) 0.0282(18) 0.0176(15)
C91 0.149(9) 0.050(5) 0.054(5) -0.002(5) -0.034(6) 0.022(4)
C92 0.200(12) 0.059(5) 0.049(5) 0.047(7) -0.008(6) 0.008(4)
C93 0.166(10) 0.059(5) 0.046(5) 0.042(6) -0.013(5) 0.021(4)
C94 0.096(6) 0.039(4) 0.043(4) 0.003(4) -0.010(4) 0.012(3)
C95 0.073(5) 0.051(4) 0.053(4) -0.013(3) -0.006(4) 0.019(3)
C96 0.078(5) 0.050(4) 0.062(5) -0.019(4) -0.016(4) 0.025(4)
B2 0.0062(18) 0.021(2) 0.017(2) 0.0040(16) 0.0020(16) 0.0098(19)
Li2 0.018(4) 0.046(5) 0.029(4) -0.004(3) 0.003(3) 0.007(4)
C51 0.0151(18) 0.018(2) 0.020(2) 0.0070(15) 0.0081(16) 0.0123(17)
C52 0.022(2) 0.025(2) 0.020(2) 0.0100(17) 0.0073(17) 0.0118(19)
C53 0.036(3) 0.043(3) 0.027(3) 0.018(2) 0.010(2) 0.022(2)
C54 0.051(3) 0.035(3) 0.035(3) 0.020(2) 0.022(2) 0.027(2)
C55 0.040(3) 0.017(2) 0.052(3) 0.004(2) 0.024(2) 0.018(2)
C56 0.021(2) 0.024(2) 0.028(3) 0.0067(17) 0.0103(18) 0.009(2)
F52 0.0210(12) 0.0317(15) 0.0226(14) -0.0010(11) -0.0043(10) 0.0118(12)
F53 0.0501(19) 0.061(2) 0.0258(16) 0.0170(16) -0.0013(14) 0.0289(16)
F54 0.080(3) 0.047(2) 0.062(2) 0.0177(18) 0.026(2) 0.048(2)
F55 0.054(2) 0.0289(17) 0.082(3) -0.0058(15) 0.0231(19) 0.0292(18)
F56 0.0233(13) 0.0262(15) 0.0379(17) -0.0036(11) 0.0040(12) 0.0065(12)
C61 0.0075(16) 0.019(2) 0.016(2) 0.0049(14) 0.0025(14) 0.0092(16)
C62 0.0112(17) 0.020(2) 0.016(2) 0.0044(15) 0.0023(15) 0.0068(17)
C63 0.0125(18) 0.027(2) 0.024(2) -0.0004(16) 0.0078(16) 0.0127(19)
C64 0.020(2) 0.022(2) 0.028(3) -0.0051(17) 0.0036(18) 0.0043(19)
C65 0.027(2) 0.021(2) 0.016(2) 0.0050(17) 0.0083(17) 0.0021(17)
C66 0.0131(18) 0.028(2) 0.020(2) 0.0036(16) 0.0072(16) 0.0126(18)
F62 0.0141(11) 0.0246(13) 0.0174(13) 0.0014(9) 0.0082(9) 0.0022(10)
F63 0.0171(12) 0.0290(14) 0.0306(15) -0.0064(10) 0.0110(11) 0.0119(12)
F64 0.0456(17) 0.0218(15) 0.0428(18) -0.0163(12) 0.0127(14) -0.0001(13)
F65 0.0431(16) 0.0322(16) 0.0249(15) 0.0012(13) 0.0148(13) -0.0042(12)
F66 0.0235(13) 0.0355(15) 0.0256(14) 0.0027(11) 0.0167(11) 0.0091(12)
C71 0.0075(17) 0.016(2) 0.021(2) 0.0048(14) 0.0044(15) 0.0057(17)
C72 0.0086(17) 0.016(2) 0.021(2) 0.0025(14) 0.0058(15) 0.0066(16)
C73 0.0090(17) 0.020(2) 0.022(2) 0.0061(15) 0.0023(15) 0.0074(17)
C74 0.0145(11) 0.0173(12) 0.0191(12) 0.0046(9) 0.0028(9) 0.0036(9)
C75 0.0059(17) 0.023(2) 0.035(3) 0.0063(15) 0.0116(17) 0.0084(19)
C76 0.0111(18) 0.025(2) 0.022(2) 0.0072(16) 0.0058(16) 0.0109(18)
F72 0.0109(11) 0.0313(14) 0.0251(14) 0.0086(9) 0.0105(10) 0.0158(11)
F73 0.0178(12) 0.0356(15) 0.0251(14) 0.0115(11) 0.0033(10) 0.0169(12)
F74 0.0072(11) 0.0328(15) 0.0389(16) 0.0129(10) 0.0019(10) 0.0108(12)
F75 0.0138(12) 0.0499(18) 0.0466(18) 0.0131(12) 0.0215(12) 0.0200(15)
F76 0.0209(12) 0.0409(16) 0.0293(15) 0.0136(11) 0.0161(11) 0.0198(13)
C81 0.0060(17) 0.019(2) 0.023(2) 0.0052(14) 0.0026(15) 0.0124(17)
C82 0.0073(17) 0.025(2) 0.022(2) 0.0064(15) 0.0012(16) 0.0110(18)
C83 0.0046(17) 0.032(2) 0.030(2) 0.0108(16) 0.0036(16) 0.019(2)
C84 0.0155(19) 0.028(2) 0.022(2) 0.0079(17) 0.0117(17) 0.0133(19)
C85 0.0135(18) 0.019(2) 0.015(2) -0.0005(15) 0.0020(15) 0.0073(17)
C86 0.0097(10) 0.0139(11) 0.0136(11) 0.0024(8) 0.0019(8) 0.0039(9)
F82 0.0083(10) 0.0329(15) 0.0197(13) 0.0057(10) -0.0048(9) 0.0024(11)
F83 0.0093(11) 0.0497(18) 0.0338(16) 0.0192(11) 0.0039(10) 0.0141(14)
F84 0.0260(13) 0.0377(16) 0.0254(15) 0.0108(12) 0.0143(11) 0.0008(12)
F85 0.0176(12) 0.0335(15) 0.0190(13) -0.0005(10) 0.0035(10) -0.0014(11)
F86 0.0049(10) 0.0265(13) 0.0234(13) 0.0044(9) -0.0020(9) 0.0069(11)
C101 0.030(3) 0.037(3) 0.044(3) -0.007(2) 0.003(2) 0.015(3)
C102 0.031(3) 0.027(3) 0.056(4) 0.011(2) 0.014(2) 0.021(3)
C103 0.045(3) 0.026(3) 0.046(3) 0.007(2) 0.020(3) 0.013(2)
C104 0.037(3) 0.031(3) 0.039(3) 0.006(2) 0.009(2) 0.016(2)
C105 0.023(2) 0.052(4) 0.061(4) 0.013(2) 0.017(2) 0.028(3)
C106 0.045(3) 0.037(3) 0.056(4) 0.021(2) 0.033(3) 0.024(3)

loop_
_atom_type_symbol
_atom_type_description
_atom_type_scat_dispersion_real
_atom_type_scat_dispersion_imag
_atom_type_scat_source
C C 0.0033 0.0016 'International Tables Vol C Tables 4.2.6.8 and 6.1.1.4'
H H 0.0000 0.0000 'International Tables Vol C Tables 4.2.6.8 and 6.1.1.4'
B B 0.0013 0.0007 'International Tables Vol C Tables 4.2.6.8 and 6.1.1.4'
F F 0.0171 0.0103 'International Tables Vol C Tables 4.2.6.8 and 6.1.1.4'
Li Li -0.0003 0.0001 'International Tables Vol C Tables 4.2.6.8 and 6.1.1.4'

loop_
_geom_angle_atom_site_label_1
_geom_angle_atom_site_label_2
_geom_angle_atom_site_label_3
_geom_angle_site_symmetry_1
_geom_angle_site_symmetry_3
_geom_angle
C41 B1 C31 . . 102.8(5)
C41 B1 C21 . . 115.2(5)
C31 B1 C21 . . 111.2(5)
C41 B1 C11 . . 113.8(5)
C31 B1 C11 . . 113.5(5)
C21 B1 C11 . . 100.8(4)
F33 Li1 F22 . 2_576 127.1(7)
F33 Li1 F23 . 2_576 83.0(5)
F22 Li1 F23 2_576 2_576 73.9(5)
F33 Li1 F44 . 1_455 84.5(5)
F22 Li1 F44 2_576 1_455 77.7(4)
F23 Li1 F44 2_576 1_455 132.2(7)
F33 Li1 C95 . . 134.4(7)
F22 Li1 C95 2_576 . 96.5(5)
F23 Li1 C95 2_576 . 126.7(6)
F44 Li1 C95 1_455 . 93.9(6)
F33 Li1 C94 . . 141.2(6)
F22 Li1 C94 2_576 . 88.7(4)
F23 Li1 C94 2_576 . 95.5(5)
F44 Li1 C94 1_455 . 121.6(6)
C95 Li1 C94 . . 31.2(3)
F33 Li1 C96 . . 102.8(5)
F22 Li1 C96 2_576 . 125.0(6)
F23 Li1 C96 2_576 . 141.0(6)
F44 Li1 C96 1_455 . 86.8(5)
C95 Li1 C96 . . 31.8(3)
C94 Li1 C96 . . 56.0(4)
F33 Li1 C93 . . 113.3(6)
F22 Li1 C93 2_576 . 107.4(5)
F23 Li1 C93 2_576 . 78.0(5)
F44 Li1 C93 1_455 . 148.2(7)
C95 Li1 C93 . . 54.6(4)
C94 Li1 C93 . . 30.7(3)
C96 Li1 C93 . . 64.2(5)
F33 Li1 C91 . . 81.7(5)
F22 Li1 C91 2_576 . 151.1(7)
F23 Li1 C91 2_576 . 116.8(6)
F44 Li1 C91 1_455 . 106.6(6)
C95 Li1 C91 . . 55.0(4)
C94 Li1 C91 . . 64.4(4)
C96 Li1 C91 . . 30.6(4)
C93 Li1 C91 . . 54.1(4)
F33 Li1 C92 . . 86.7(5)
F22 Li1 C92 2_576 . 137.7(6)
F23 Li1 C92 2_576 . 88.1(5)
F44 Li1 C92 1_455 . 136.9(7)
C95 Li1 C92 . . 63.9(5)
C94 Li1 C92 . . 54.6(4)
C96 Li1 C92 . . 54.4(5)
C93 Li1 C92 . . 30.4(3)
C91 Li1 C92 . . 30.3(4)
C16 C11 C12 . . 113.9(6)
C16 C11 B1 . . 119.4(6)
C12 C11 B1 . . 125.9(6)
F12 C12 C11 . . 122.9(6)
F12 C12 C13 . . 114.6(8)
C11 C12 C13 . . 122.5(8)
F13 C13 C14 . . 120.1(7)
F13 C13 C12 . . 119.8(9)
C14 C13 C12 . . 120.1(9)
C13 C14 F14 . . 121.4(11)
C13 C14 C15 . . 119.9(7)
F14 C14 C15 . . 118.7(10)
F15 C15 C14 . . 121.7(7)
F15 C15 C16 . . 120.6(10)
C14 C15 C16 . . 117.6(8)
C11 C16 F16 . . 118.6(6)
C11 C16 C15 . . 125.9(9)
F16 C16 C15 . . 115.6(7)
C22 C21 C26 . . 112.8(5)
C22 C21 B1 . . 128.1(6)
C26 C21 B1 . . 118.8(5)
F22 C22 C21 . . 122.2(6)
F22 C22 C23 . . 113.8(6)
C21 C22 C23 . . 124.0(6)
F23 C23 C24 . . 121.0(6)
F23 C23 C22 . . 118.4(6)
C24 C23 C22 . . 120.6(6)
F24 C24 C23 . . 120.9(6)
F24 C24 C25 . . 120.3(6)
C23 C24 C25 . . 118.8(6)
F25 C25 C24 . . 120.3(5)
F25 C25 C26 . . 121.3(6)
C24 C25 C26 . . 118.3(6)
F26 C26 C21 . . 119.9(5)
F26 C26 C25 . . 114.8(6)
C21 C26 C25 . . 125.3(6)
C22 F22 Li1 . 2_576 120.0(5)
C23 F23 Li1 . 2_576 112.2(5)
C32 C31 C36 . . 113.1(5)
C32 C31 B1 . . 126.6(5)
C36 C31 B1 . . 120.1(5)
F32 C32 C31 . . 122.5(5)
F32 C32 C33 . . 113.7(5)
C31 C32 C33 . . 123.8(5)
F33 C33 C34 . . 118.7(5)
F33 C33 C32 . . 121.1(5)
C34 C33 C32 . . 120.3(5)
F34 C34 C35 . . 122.1(5)
F34 C34 C33 . . 119.9(6)
C35 C34 C33 . . 118.0(5)
C34 C35 F35 . . 119.5(5)
C34 C35 C36 . . 120.5(5)
F35 C35 C36 . . 119.9(5)
F36 C36 C35 . . 117.4(5)
F36 C36 C31 . . 118.5(5)
C35 C36 C31 . . 124.2(6)
C33 F33 Li1 . . 135.6(5)
C42 C41 C46 . . 112.1(6)
C42 C41 B1 . . 128.6(5)
C46 C41 B1 . . 118.9(5)
C43 C42 C41 . . 126.9(6)
C43 C42 F42 . . 113.7(5)
C41 C42 F42 . . 119.3(6)
F43 C43 C42 . . 122.9(6)
F43 C43 C44 . . 119.1(6)
C42 C43 C44 . . 117.8(6)
F44 C44 C45 . . 122.0(6)
F44 C44 C43 . . 119.4(6)
C45 C44 C43 . . 118.6(6)
C44 C45 F45 . . 118.8(6)
C44 C45 C46 . . 120.9(6)
F45 C45 C46 . . 120.2(6)
F46 C46 C45 . . 117.4(5)
F46 C46 C41 . . 119.0(6)
C45 C46 C41 . . 123.5(6)
C44 F44 Li1 . 1_655 144.4(5)
C96 C91 C92 . . 119.8(8)
C96 C91 Li1 . . 70.8(5)
C92 C91 Li1 . . 76.0(7)
C96 C91 H91 . . 120.1
C92 C91 H91 . . 120.1
Li1 C91 H91 . . 124.7
C93 C92 C91 . . 119.2(10)
C93 C92 Li1 . . 72.7(6)
C91 C92 Li1 . . 73.8(6)
C93 C92 H92 . . 120.4
C91 C92 H92 . . 120.4
Li1 C92 H92 . . 124.8
C94 C93 C92 . . 120.1(9)
C94 C93 Li1 . . 70.1(5)
C92 C93 Li1 . . 77.0(6)
C94 C93 H93 . . 119.9
C92 C93 H93 . . 119.9
Li1 C93 H93 . . 124.5
C95 C94 C93 . . 120.3(7)
C95 C94 Li1 . . 73.4(5)
C93 C94 Li1 . . 79.3(6)
C95 C94 H94 . . 119.8
C93 C94 H94 . . 119.8
Li1 C94 H94 . . 118.4
C94 C95 C96 . . 121.4(9)
C94 C95 Li1 . . 75.4(6)
C96 C95 Li1 . . 76.8(6)
C94 C95 H95 . . 119.3
C96 C95 H95 . . 119.3
Li1 C95 H95 . . 119.4
C91 C96 C95 . . 119.1(8)
C91 C96 Li1 . . 78.6(6)
C95 C96 Li1 . . 71.4(5)
C91 C96 H96 . . 120.5
C95 C96 H96 . . 120.5
Li1 C96 H96 . . 120.6
C51 B2 C81 . . 100.7(3)
C51 B2 C71 . . 113.9(3)
C81 B2 C71 . . 114.2(3)
C51 B2 C61 . . 113.9(3)
C81 B2 C61 . . 111.8(3)
C71 B2 C61 . . 102.8(3)
F63 Li2 F86 . 2_765 126.8(4)
F63 Li2 F74 . 1_655 84.1(3)
F86 Li2 F74 2_765 1_655 78.1(3)
F63 Li2 F85 . 2_765 82.0(3)
F86 Li2 F85 2_765 2_765 74.8(3)
F74 Li2 F85 1_655 2_765 132.6(4)
F63 Li2 C106 . . 133.1(4)
F86 Li2 C106 2_765 . 98.0(4)
F74 Li2 C106 1_655 . 93.6(3)
F85 Li2 C106 2_765 . 128.0(4)
F63 Li2 C104 . . 139.9(5)
F86 Li2 C104 2_765 . 90.2(3)
F74 Li2 C104 1_655 . 122.6(4)
F85 Li2 C104 2_765 . 95.8(4)
C106 Li2 C104 . . 32.2(2)
F63 Li2 C105 . . 101.7(4)
F86 Li2 C105 2_765 . 126.6(4)
F74 Li2 C105 1_655 . 87.3(3)
F85 Li2 C105 2_765 . 139.9(5)
C106 Li2 C105 . . 31.5(2)
C104 Li2 C105 . . 55.9(2)
F63 Li2 C102 . . 112.1(4)
F86 Li2 C102 2_765 . 108.7(4)
F74 Li2 C102 1_655 . 148.6(4)
F85 Li2 C102 2_765 . 77.8(3)
C106 Li2 C102 . . 55.5(2)
C104 Li2 C102 . . 30.6(2)
C105 Li2 C102 . . 63.7(3)
F63 Li2 C101 . . 81.6(3)
F86 Li2 C101 2_765 . 151.6(4)
F74 Li2 C101 1_655 . 106.8(3)
F85 Li2 C101 2_765 . 115.5(4)
C106 Li2 C101 . . 54.2(3)
C104 Li2 C101 . . 63.2(3)
C105 Li2 C101 . . 29.7(2)
C102 Li2 C101 . . 53.0(2)
F63 Li2 C103 . . 86.5(3)
F86 Li2 C103 2_765 . 138.1(4)
F74 Li2 C103 1_655 . 136.3(4)
F85 Li2 C103 2_765 . 87.6(3)
C106 Li2 C103 . . 63.5(3)
C104 Li2 C103 . . 53.5(3)
C105 Li2 C103 . . 53.3(2)
C102 Li2 C103 . . 29.5(2)
C101 Li2 C103 . . 29.6(2)
C56 C51 C52 . . 112.5(4)
C56 C51 B2 . . 119.3(4)
C52 C51 B2 . . 127.4(4)
F52 C52 C53 . . 115.5(4)
F52 C52 C51 . . 120.2(4)
C53 C52 C51 . . 124.3(4)
F53 C53 C54 . . 119.5(4)
F53 C53 C52 . . 120.5(5)
C54 C53 C52 . . 120.0(5)
F54 C54 C53 . . 119.8(5)
F54 C54 C55 . . 121.1(5)
C53 C54 C55 . . 119.1(4)
F55 C55 C56 . . 121.7(5)
F55 C55 C54 . . 119.3(5)
C56 C55 C54 . . 119.0(5)
F56 C56 C55 . . 115.9(4)
F56 C56 C51 . . 119.0(4)
C55 C56 C51 . . 125.1(5)
C66 C61 C62 . . 113.2(4)
C66 C61 B2 . . 120.0(3)
C62 C61 B2 . . 126.7(4)
F62 C62 C63 . . 115.4(4)
F62 C62 C61 . . 121.6(4)
C63 C62 C61 . . 123.1(4)
C64 C63 F63 . . 118.7(4)
C64 C63 C62 . . 121.5(4)
F63 C63 C62 . . 119.8(4)
F64 C64 C63 . . 121.3(4)
F64 C64 C65 . . 120.4(4)
C63 C64 C65 . . 118.3(4)
F65 C65 C66 . . 122.2(4)
F65 C65 C64 . . 119.3(4)
C66 C65 C64 . . 118.5(4)
F66 C66 C65 . . 115.2(4)
F66 C66 C61 . . 119.5(4)
C65 C66 C61 . . 125.4(4)
C63 F63 Li2 . . 136.2(3)
C72 C71 C76 . . 114.2(3)
C72 C71 B2 . . 119.8(3)
C76 C71 B2 . . 125.7(4)
F72 C72 C71 . . 119.6(3)
F72 C72 C73 . . 115.4(4)
C71 C72 C73 . . 125.0(4)
F73 C73 C74 . . 120.7(3)
F73 C73 C72 . . 121.7(4)
C74 C73 C72 . . 117.7(4)
C75 C74 F74 . . 121.0(4)
C75 C74 C73 . . 120.7(4)
F74 C74 C73 . . 118.3(4)
C74 C75 F75 . . 120.5(4)
C74 C75 C76 . . 120.0(4)
F75 C75 C76 . . 119.5(4)
F76 C76 C71 . . 122.2(3)
F76 C76 C75 . . 115.5(4)
C71 C76 C75 . . 122.3(4)
C74 F74 Li2 . 1_455 145.8(3)
C86 C81 C82 . . 111.3(4)
C86 C81 B2 . . 129.3(3)
C82 C81 B2 . . 119.2(4)
F82 C82 C83 . . 116.5(3)
F82 C82 C81 . . 118.2(4)
C83 C82 C81 . . 125.3(4)
F83 C83 C82 . . 120.6(4)
F83 C83 C84 . . 119.2(4)
C82 C83 C84 . . 120.2(4)
F84 C84 C85 . . 121.4(4)
F84 C84 C83 . . 121.2(4)
C85 C84 C83 . . 117.4(4)
F85 C85 C84 . . 120.4(4)
F85 C85 C86 . . 119.6(3)
C84 C85 C86 . . 120.0(4)
C81 C86 C85 . . 125.8(4)
C81 C86 F86 . . 121.5(3)
C85 C86 F86 . . 112.7(3)
C85 F85 Li2 . 2_765 110.9(3)
C86 F86 Li2 . 2_765 119.9(3)
C105 C101 C103 . . 120.5(6)
C105 C101 Li2 . . 70.0(4)
C103 C101 Li2 . . 76.6(4)
C105 C101 H101 . . 119.8
C103 C101 H101 . . 119.8
Li2 C101 H101 . . 125.3
C103 C102 C104 . . 120.0(5)
C103 C102 Li2 . . 78.3(4)
C104 C102 Li2 . . 70.4(3)
C103 C102 H102 . . 120.0
C104 C102 H102 . . 120.0
Li2 C102 H102 . . 122.4
C102 C103 C101 . . 120.0(5)
C102 C103 Li2 . . 72.2(4)
C101 C103 Li2 . . 73.8(4)
C102 C103 H103 . . 120.0
C101 C103 H103 . . 120.0
Li2 C103 H103 . . 125.7
C102 C104 C106 . . 119.5(5)
C102 C104 Li2 . . 78.9(4)
C106 C104 Li2 . . 71.3(4)
C102 C104 H104 . . 120.2
C106 C104 H104 . . 120.2
Li2 C104 H104 . . 120.6
C101 C105 C106 . . 120.1(5)
C101 C105 Li2 . . 80.2(4)
C106 C105 Li2 . . 70.7(4)
C101 C105 H105 . . 119.9
C106 C105 H105 . . 119.9
Li2 C105 H105 . . 120.1
C105 C106 C104 . . 119.9(5)
C105 C106 Li2 . . 77.8(4)
C104 C106 Li2 . . 76.5(4)
C105 C106 H106 . . 120.1
C104 C106 H106 . . 120.1
Li2 C106 H106 . . 116.4
C116 C111 C112 . . 118.7(7)
C116 C111 H111 . . 120.7
C112 C111 H111 . . 120.7
C113 C112 C111 . . 120.7(7)
C113 C112 H112 . . 119.7
C111 C112 H112 . . 119.7
C112 C113 C114 . . 120.6(7)
C112 C113 H113 . . 119.7
C114 C113 H113 . . 119.7
C115 C114 C113 . . 118.7(7)
C115 C114 C114 . 2_655 96.5(16)
C113 C114 C114 . 2_655 144.7(17)
C115 C114 H114 . . 120.6
C113 C114 H114 . . 120.6
C114 C114 H114 2_655 . 24.3
C116 C115 C114 . . 121.3(7)
C116 C115 H115 . . 119.4
C114 C115 H115 . . 119.4
C115 C116 C111 . . 120.0(7)
C115 C116 H116 . . 120.0
C111 C116 H116 . . 120.0
C122 C121 C125 . 2 120.0(7)
C122 C121 C121 . 2 119.2(7)
C125 C121 C121 2 2 120.6(7)
C122 C121 H121 . . 120.7
C125 C121 H121 2 . 2.5
C121 C121 H121 2 . 120.1
C122 C121 H12' . . 2.6
C125 C121 H12' 2 . 119.8
C121 C121 H12' 2 . 119.5
H121 C121 H12' . . 120.3
C121 C122 C123 . . 120.7(7)
C121 C122 H12' . . 5.9
C123 C122 H12' . . 121.3
C121 C122 H122 . . 119.6
C123 C122 H122 . . 119.6
H12' C122 H122 . . 118.7
C122 C123 C124 . . 119.9(7)
C122 C123 H123 . . 120.0
C124 C123 H123 . . 120.0
C125 C124 C123 . . 119.2(7)
C125 C124 H124 . . 120.4
C123 C124 H124 . . 120.4
C121 C125 C124 2 . 119.5(7)
C121 C125 H125 2 . 120.3
C124 C125 H125 . . 120.3
C132 C131 C136 . . 118.9(7)
C132 C131 H131 . . 120.6
C136 C131 H131 . . 120.6
C133 C132 C131 . . 120.6(7)
C133 C132 H132 . . 119.7
C131 C132 H132 . . 119.7
C132 C133 C134 . . 120.4(7)
C132 C133 H133 . . 119.8
C134 C133 H133 . . 119.8
C135 C134 C133 . . 119.2(7)
C135 C134 H134 . . 120.4
C133 C134 H134 . . 120.4
C136 C135 C134 . . 121.1(7)
C136 C135 H135 . . 119.5
C134 C135 H135 . . 119.5
C135 C136 C131 . . 119.8(7)
C135 C136 H136 . . 120.1
C131 C136 H136 . . 120.1
C141 C141 C145 2_566 2_566 120.6(7)
C141 C141 C142 2_566 . 117.5(7)
C145 C141 C142 2_566 . 121.9(7)
C141 C141 H141 2_566 . 120.8
C145 C141 H141 2_566 . 0.2
C142 C141 H141 . . 121.7
C141 C141 H14' 2_566 . 119.8
C145 C141 H14' 2_566 . 119.6
C142 C141 H14' . . 2.3
H141 C141 H14' . . 119.4
C143 C142 C141 . . 121.9(7)
C143 C142 H14' . . 126.5
C141 C142 H14' . . 4.7
C143 C142 H142 . . 119.1
C141 C142 H142 . . 119.1
H14' C142 H142 . . 114.4
C145 C144 C143 . . 118.0(7)
C145 C144 H144 . . 121.0
C143 C144 H144 . . 121.0
C142 C143 C144 . . 120.4(7)
C142 C143 H143 . . 119.8
C144 C143 H143 . . 119.8
C144 C145 C141 . 2_566 121.5(7)
C144 C145 H145 . . 119.2
C141 C145 H145 2_566 . 119.2

loop_
_geom_bond_atom_site_label_1
_geom_bond_atom_site_label_2
_geom_bond_site_symmetry_2
_geom_bond_distance
_geom_bond_publ_flag
B1 C41 . 1.653(11) ?
B1 C31 . 1.667(9) ?
B1 C21 . 1.671(9) ?
B1 C11 . 1.677(9) ?
Li1 F33 . 2.015(12) y
Li1 F22 2_576 2.071(13) y
Li1 F23 2_576 2.232(15) y
Li1 F44 1_455 2.238(14) y
Li1 C95 . 2.533(16) y
Li1 C94 . 2.559(15) y
Li1 C96 . 2.602(17) y
Li1 C93 . 2.674(15) y
Li1 C91 . 2.700(16) y
Li1 C92 . 2.729(16) y
C11 C16 . 1.373(10) ?
C11 C12 . 1.384(11) ?
C12 F12 . 1.347(9) ?
C12 C13 . 1.418(9) ?
C13 F13 . 1.347(11) ?
C13 C14 . 1.356(14) ?
C14 F14 . 1.358(8) ?
C14 C15 . 1.378(15) ?
C15 F15 . 1.352(10) ?
C15 C16 . 1.395(10) ?
C16 F16 . 1.387(10) ?
C21 C22 . 1.385(9) ?
C21 C26 . 1.388(9) ?
C22 F22 . 1.372(8) ?
C22 C23 . 1.390(9) ?
C23 F23 . 1.361(8) ?
C23 C24 . 1.366(10) ?
C24 F24 . 1.355(7) ?
C24 C25 . 1.381(9) ?
C25 F25 . 1.340(8) ?
C25 C26 . 1.401(8) ?
C26 F26 . 1.354(7) ?
F22 Li1 2_576 2.071(13) ?
F23 Li1 2_576 2.232(15) ?
C31 C32 . 1.387(8) ?
C31 C36 . 1.408(8) ?
C32 F32 . 1.361(6) ?
C32 C33 . 1.392(8) ?
C33 F33 . 1.373(7) ?
C33 C34 . 1.391(8) ?
C34 F34 . 1.350(6) ?
C34 C35 . 1.361(9) ?
C35 F35 . 1.369(7) ?
C35 C36 . 1.384(8) ?
C36 F36 . 1.363(7) ?
C41 C42 . 1.377(9) ?
C41 C46 . 1.420(8) ?
C42 C43 . 1.371(10) ?
C42 F42 . 1.381(7) ?
C43 F43 . 1.343(7) ?
C43 C44 . 1.411(9) ?
C44 F44 . 1.352(8) ?
C44 C45 . 1.363(9) ?
C45 F45 . 1.364(7) ?
C45 C46 . 1.375(9) ?
C46 F46 . 1.354(7) ?
F44 Li1 1_655 2.238(14) ?
C91 C96 . 1.401(15) ?
C91 C92 . 1.417(16) ?
C91 H91 . 0.9500 ?
C92 C93 . 1.416(12) ?
C92 H92 . 0.9500 ?
C93 C94 . 1.388(13) ?
C93 H93 . 0.9500 ?
C94 C95 . 1.370(11) ?
C94 H94 . 0.9500 ?
C95 C96 . 1.409(11) ?
C95 H95 . 0.9500 ?
C96 H96 . 0.9500 ?
B2 C51 . 1.652(6) ?
B2 C81 . 1.659(6) ?
B2 C71 . 1.662(5) ?
B2 C61 . 1.665(6) ?
Li2 F63 . 2.046(9) y
Li2 F86 2_765 2.047(9) y
Li2 F74 1_655 2.213(10) y
Li2 F85 2_765 2.231(8) y
Li2 C106 . 2.501(10) y
Li2 C104 . 2.568(10) y
Li2 C105 . 2.591(9) y
Li2 C102 . 2.674(11) y
Li2 C101 . 2.716(10) y
Li2 C103 . 2.751(11) y
C51 C56 . 1.398(6) ?
C51 C52 . 1.406(6) ?
C52 F52 . 1.368(5) ?
C52 C53 . 1.378(7) ?
C53 F53 . 1.357(6) ?
C53 C54 . 1.373(8) ?
C54 F54 . 1.357(6) ?
C54 C55 . 1.384(8) ?
C55 F55 . 1.357(6) ?
C55 C56 . 1.380(7) ?
C56 F56 . 1.366(6) ?
C61 C66 . 1.395(6) ?
C61 C62 . 1.397(6) ?
C62 F62 . 1.359(5) ?
C62 C63 . 1.386(6) ?
C63 C64 . 1.364(7) ?
C63 F63 . 1.378(5) ?
C64 F64 . 1.350(5) ?
C64 C65 . 1.400(6) ?
C65 F65 . 1.347(5) ?
C65 C66 . 1.385(6) ?
C66 F66 . 1.362(5) ?
C71 C72 . 1.387(6) ?
C71 C76 . 1.404(6) ?
C72 F72 . 1.365(4) ?
C72 C73 . 1.397(5) ?
C73 F73 . 1.345(5) ?
C73 C74 . 1.388(6) ?
C74 C75 . 1.353(6) ?
C74 F74 . 1.380(5) ?
C75 F75 . 1.354(5) ?
C75 C76 . 1.412(6) ?
C76 F76 . 1.341(5) ?
F74 Li2 1_455 2.213(10) ?
C81 C86 . 1.380(6) ?
C81 C82 . 1.416(5) ?
C82 F82 . 1.360(5) ?
C82 C83 . 1.366(6) ?
C83 F83 . 1.365(4) ?
C83 C84 . 1.385(7) ?
C84 F84 . 1.342(5) ?
C84 C85 . 1.382(6) ?
C85 F85 . 1.373(5) ?
C85 C86 . 1.382(6) ?
C86 F86 . 1.399(4) ?
F85 Li2 2_765 2.231(8) ?
F86 Li2 2_765 2.047(9) ?
C101 C105 . 1.368(9) ?
C101 C103 . 1.396(8) ?
C101 H101 . 0.9500 ?
C102 C103 . 1.381(9) ?
C102 C104 . 1.388(8) ?
C102 H102 . 0.9500 ?
C103 H103 . 0.9500 ?
C104 C106 . 1.407(8) ?
C104 H104 . 0.9500 ?
C105 C106 . 1.385(9) ?
C105 H105 . 0.9500 ?
C106 H106 . 0.9500 ?
C111 C116 . 1.411(9) ?
C111 C112 . 1.411(8) ?
C111 H111 . 0.9500 ?
C112 C113 . 1.396(9) ?
C112 H112 . 0.9500 ?
C113 C114 . 1.405(9) ?
C113 H113 . 0.9500 ?
C114 C115 . 1.400(9) ?
C114 C114 2_655 1.83(3) ?
C114 H114 . 0.9500 ?
C115 C116 . 1.400(8) ?
C115 H115 . 0.9500 ?
C116 H116 . 0.9500 ?
C121 C122 . 1.370(8) ?
C121 C125 2 1.393(8) ?
C121 C121 2 1.423(8) ?
C121 H121 . 0.9500 ?
C121 H12' . 0.9500 ?
C122 C123 . 1.407(9) ?
C122 H12' . 0.4236 ?
C122 H122 . 0.9500 ?
C123 C124 . 1.414(9) ?
C123 H123 . 0.9500 ?
C124 C125 . 1.401(8) ?
C124 H124 . 0.9500 ?
C125 C121 2 1.393(8) ?
C125 H125 . 0.9500 ?
C131 C132 . 1.413(9) ?
C131 C136 . 1.414(9) ?
C131 H131 . 0.9500 ?
C132 C133 . 1.394(8) ?
C132 H132 . 0.9500 ?
C133 C134 . 1.402(9) ?
C133 H133 . 0.9500 ?
C134 C135 . 1.400(9) ?
C134 H134 . 0.9500 ?
C135 C136 . 1.396(8) ?
C135 H135 . 0.9500 ?
C136 H136 . 0.9500 ?
C141 C141 2_566 1.404(8) ?
C141 C145 2_566 1.414(8) ?
C141 C142 . 1.418(8) ?
C141 H141 . 0.9500 ?
C141 H14' . 0.9499 ?
C142 C143 . 1.394(9) ?
C142 H14' . 0.4709 ?
C142 H142 . 0.9500 ?
C144 C145 . 1.399(9) ?
C144 C143 . 1.416(9) ?
C144 H144 . 0.9500 ?
C143 H143 . 0.9500 ?
C145 C141 2_566 1.414(8) ?
C145 H145 . 0.9500 ?

loop_
_geom_torsion_atom_site_label_1
_geom_torsion_atom_site_label_2
_geom_torsion_atom_site_label_3
_geom_torsion_atom_site_label_4
_geom_torsion_site_symmetry_1
_geom_torsion_site_symmetry_4
_geom_torsion
C41 B1 C11 C16 . . -56.2(8)
C31 B1 C11 C16 . . -173.3(6)
C21 B1 C11 C16 . . 67.7(7)
C41 B1 C11 C12 . . 135.0(7)
C31 B1 C11 C12 . . 17.8(9)
C21 B1 C11 C12 . . -101.2(7)
C16 C11 C12 F12 . . -178.1(6)
B1 C11 C12 F12 . . -8.8(11)
C16 C11 C12 C13 . . 1.3(10)
B1 C11 C12 C13 . . 170.6(6)
F12 C12 C13 F13 . . 1.9(10)
C11 C12 C13 F13 . . -177.6(7)
F12 C12 C13 C14 . . 179.4(7)
C11 C12 C13 C14 . . -0.1(12)
F13 C13 C14 F14 . . -2.2(12)
C12 C13 C14 F14 . . -179.7(7)
F13 C13 C14 C15 . . 177.2(7)
C12 C13 C14 C15 . . -0.3(12)
C13 C14 C15 F15 . . 180.0(7)
F14 C14 C15 F15 . . -0.6(11)
C13 C14 C15 C16 . . -0.6(11)
F14 C14 C15 C16 . . 178.8(6)
C12 C11 C16 F16 . . 178.1(6)
B1 C11 C16 F16 . . 8.0(9)
C12 C11 C16 C15 . . -2.3(10)
B1 C11 C16 C15 . . -172.4(7)
F15 C15 C16 C11 . . -178.5(6)
C14 C15 C16 C11 . . 2.0(11)
F15 C15 C16 F16 . . 1.0(10)
C14 C15 C16 F16 . . -178.4(6)
C41 B1 C21 C22 . . 14.4(8)
C31 B1 C21 C22 . . 130.9(6)
C11 B1 C21 C22 . . -108.5(6)
C41 B1 C21 C26 . . -172.5(5)
C31 B1 C21 C26 . . -56.0(6)
C11 B1 C21 C26 . . 64.6(6)
C26 C21 C22 F22 . . -177.3(5)
B1 C21 C22 F22 . . -3.8(8)
C26 C21 C22 C23 . . 2.1(8)
B1 C21 C22 C23 . . 175.5(5)
F22 C22 C23 F23 . . -2.7(8)
C21 C22 C23 F23 . . 177.9(5)
F22 C22 C23 C24 . . 177.9(5)
C21 C22 C23 C24 . . -1.6(9)
F23 C23 C24 F24 . . 0.9(9)
C22 C23 C24 F24 . . -179.7(6)
F23 C23 C24 C25 . . 179.9(5)
C22 C23 C24 C25 . . -0.7(9)
F24 C24 C25 F25 . . -1.8(9)
C23 C24 C25 F25 . . 179.2(5)
F24 C24 C25 C26 . . -178.9(5)
C23 C24 C25 C26 . . 2.1(9)
C22 C21 C26 F26 . . 179.0(5)
B1 C21 C26 F26 . . 4.8(7)
C22 C21 C26 C25 . . -0.6(8)
B1 C21 C26 C25 . . -174.7(5)
F25 C25 C26 F26 . . 1.8(8)
C24 C25 C26 F26 . . 178.9(5)
F25 C25 C26 C21 . . -178.6(5)
C24 C25 C26 C21 . . -1.5(9)
C21 C22 F22 Li1 . 2_576 170.7(6)
C23 C22 F22 Li1 . 2_576 -8.7(7)
C24 C23 F23 Li1 . 2_576 -169.2(6)
C22 C23 F23 Li1 . 2_576 11.4(7)
C41 B1 C31 C32 . . 105.9(6)
C21 B1 C31 C32 . . -17.9(8)
C11 B1 C31 C32 . . -130.8(6)
C41 B1 C31 C36 . . -68.8(6)
C21 B1 C31 C36 . . 167.4(5)
C11 B1 C31 C36 . . 54.5(8)
C36 C31 C32 F32 . . 175.8(5)
B1 C31 C32 F32 . . 0.8(9)
C36 C31 C32 C33 . . -3.6(8)
B1 C31 C32 C33 . . -178.6(6)
F32 C32 C33 F33 . . 3.3(8)
C31 C32 C33 F33 . . -177.3(5)
F32 C32 C33 C34 . . -178.1(5)
C31 C32 C33 C34 . . 1.4(9)
F33 C33 C34 F34 . . -0.7(7)
C32 C33 C34 F34 . . -179.4(5)
F33 C33 C34 C35 . . -179.7(5)
C32 C33 C34 C35 . . 1.6(8)
F34 C34 C35 F35 . . 0.2(8)
C33 C34 C35 F35 . . 179.2(5)
F34 C34 C35 C36 . . 179.0(5)
C33 C34 C35 C36 . . -2.0(8)
C34 C35 C36 F36 . . 179.7(5)
F35 C35 C36 F36 . . -1.5(7)
C34 C35 C36 C31 . . -0.4(8)
F35 C35 C36 C31 . . 178.4(5)
C32 C31 C36 F36 . . -177.0(5)
B1 C31 C36 F36 . . -1.6(8)
C32 C31 C36 C35 . . 3.1(8)
B1 C31 C36 C35 . . 178.5(5)
C34 C33 F33 Li1 . . 133.7(7)
C32 C33 F33 Li1 . . -47.7(9)
F22 Li1 F33 C33 2_576 . 31.2(12)
F23 Li1 F33 C33 2_576 . -32.5(8)
F44 Li1 F33 C33 1_455 . 101.3(7)
C95 Li1 F33 C33 . . -168.6(6)
C94 Li1 F33 C33 . . -122.5(10)
C96 Li1 F33 C33 . . -173.2(5)
C93 Li1 F33 C33 . . -106.1(8)
C91 Li1 F33 C33 . . -151.0(6)
C92 Li1 F33 C33 . . -121.0(6)
C31 B1 C41 C42 . . 104.7(6)
C21 B1 C41 C42 . . -134.2(6)
C11 B1 C41 C42 . . -18.5(8)
C31 B1 C41 C46 . . -67.4(6)
C21 B1 C41 C46 . . 53.7(7)
C11 B1 C41 C46 . . 169.4(5)
C46 C41 C42 C43 . . -3.6(8)
B1 C41 C42 C43 . . -176.1(6)
C46 C41 C42 F42 . . 177.0(5)
B1 C41 C42 F42 . . 4.4(9)
C41 C42 C43 F43 . . 178.4(5)
F42 C42 C43 F43 . . -2.1(8)
C41 C42 C43 C44 . . 2.3(9)
F42 C42 C43 C44 . . -178.2(5)
F43 C43 C44 F44 . . 4.1(8)
C42 C43 C44 F44 . . -179.6(5)
F43 C43 C44 C45 . . -177.2(5)
C42 C43 C44 C45 . . -0.9(8)
F44 C44 C45 F45 . . -0.7(8)
C43 C44 C45 F45 . . -179.3(5)
F44 C44 C45 C46 . . 179.9(5)
C43 C44 C45 C46 . . 1.3(8)
C44 C45 C46 F46 . . 177.8(5)
F45 C45 C46 F46 . . -1.6(8)
C44 C45 C46 C41 . . -3.0(9)
F45 C45 C46 C41 . . 177.7(5)
C42 C41 C46 F46 . . -176.9(5)
B1 C41 C46 F46 . . -3.6(8)
C42 C41 C46 C45 . . 3.8(8)
B1 C41 C46 C45 . . 177.1(5)
C45 C44 F44 Li1 . 1_655 83.8(10)
C43 C44 F44 Li1 . 1_655 -97.6(9)
F33 Li1 C91 C96 . . -133.4(6)
F22 Li1 C91 C96 2_576 . 43.0(14)
F23 Li1 C91 C96 2_576 . 148.9(7)
F44 Li1 C91 C96 1_455 . -51.7(6)
C95 Li1 C91 C96 . . 31.3(5)
C94 Li1 C91 C96 . . 66.0(5)
C93 Li1 C91 C96 . . 99.8(6)
C92 Li1 C91 C96 . . 129.0(8)
F33 Li1 C91 C92 . . 97.6(8)
F22 Li1 C91 C92 2_576 . -86.0(16)
F23 Li1 C91 C92 2_576 . 19.9(8)
F44 Li1 C91 C92 1_455 . 179.3(8)
C95 Li1 C91 C92 . . -97.7(7)
C94 Li1 C91 C92 . . -63.0(7)
C96 Li1 C91 C92 . . -129.0(8)
C93 Li1 C91 C92 . . -29.2(6)
C96 C91 C92 C93 . . 1.0(16)
Li1 C91 C92 C93 . . 58.8(11)
C96 C91 C92 Li1 . . -57.8(9)
F33 Li1 C92 C93 . . 152.2(10)
F22 Li1 C92 C93 2_576 . 5.7(14)
F23 Li1 C92 C93 2_576 . 69.1(8)
F44 Li1 C92 C93 1_455 . -129.5(11)
C95 Li1 C92 C93 . . -63.9(8)
C94 Li1 C92 C93 . . -29.0(7)
C96 Li1 C92 C93 . . -99.5(9)
C91 Li1 C92 C93 . . -128.6(12)
F33 Li1 C92 C91 . . -79.3(7)
F22 Li1 C92 C91 2_576 . 134.3(11)
F23 Li1 C92 C91 2_576 . -162.3(7)
F44 Li1 C92 C91 1_455 . -0.9(11)
C95 Li1 C92 C91 . . 64.7(7)
C94 Li1 C92 C91 . . 99.6(8)
C96 Li1 C92 C91 . . 29.1(6)
C93 Li1 C92 C91 . . 128.6(12)
C91 C92 C93 C94 . . -1.9(17)
Li1 C92 C93 C94 . . 57.4(10)
C91 C92 C93 Li1 . . -59.3(10)
F33 Li1 C93 C94 . . -159.7(8)
F22 Li1 C93 C94 2_576 . 54.9(8)
F23 Li1 C93 C94 2_576 . 123.5(6)
F44 Li1 C93 C94 1_455 . -39.8(12)
C95 Li1 C93 C94 . . -30.8(5)
C96 Li1 C93 C94 . . -66.2(6)
C91 Li1 C93 C94 . . -100.1(8)
C92 Li1 C93 C94 . . -129.2(11)
F33 Li1 C93 C92 . . -30.5(10)
F22 Li1 C93 C92 2_576 . -176.0(10)
F23 Li1 C93 C92 2_576 . -107.3(9)
F44 Li1 C93 C92 1_455 . 89.3(13)
C95 Li1 C93 C92 . . 98.4(9)
C94 Li1 C93 C92 . . 129.2(11)
C96 Li1 C93 C92 . . 62.9(8)
C91 Li1 C93 C92 . . 29.1(8)
C92 C93 C94 C95 . . 2.5(15)
Li1 C93 C94 C95 . . 63.4(8)
C92 C93 C94 Li1 . . -60.8(11)
F33 Li1 C94 C95 . . -95.8(12)
F22 Li1 C94 C95 2_576 . 104.9(6)
F23 Li1 C94 C95 2_576 . 178.6(6)
F44 Li1 C94 C95 1_455 . 30.2(7)
C96 Li1 C94 C95 . . -30.1(5)
C93 Li1 C94 C95 . . -126.4(8)
C91 Li1 C94 C95 . . -64.2(5)
C92 Li1 C94 C95 . . -97.6(6)
F33 Li1 C94 C93 . . 30.6(12)
F22 Li1 C94 C93 2_576 . -128.7(7)
F23 Li1 C94 C93 2_576 . -55.0(6)
F44 Li1 C94 C93 1_455 . 156.6(8)
C95 Li1 C94 C93 . . 126.4(8)
C96 Li1 C94 C93 . . 96.3(6)
C91 Li1 C94 C93 . . 62.2(6)
C92 Li1 C94 C93 . . 28.7(6)
C93 C94 C95 C96 . . -2.2(12)
Li1 C94 C95 C96 . . 64.2(7)
C93 C94 C95 Li1 . . -66.4(9)
F33 Li1 C95 C94 . . 119.3(9)
F22 Li1 C95 C94 2_576 . -76.5(6)
F23 Li1 C95 C94 2_576 . -1.7(8)
F44 Li1 C95 C94 1_455 . -154.6(6)
C96 Li1 C95 C94 . . 127.9(8)
C93 Li1 C95 C94 . . 30.2(5)
C91 Li1 C95 C94 . . 97.8(6)
C92 Li1 C95 C94 . . 64.1(5)
F33 Li1 C95 C96 . . -8.5(10)
F22 Li1 C95 C96 2_576 . 155.6(7)
F23 Li1 C95 C96 2_576 . -129.6(8)
F44 Li1 C95 C96 1_455 . 77.6(6)
C94 Li1 C95 C96 . . -127.9(8)
C93 Li1 C95 C96 . . -97.6(6)
C91 Li1 C95 C96 . . -30.0(5)
C92 Li1 C95 C96 . . -63.8(6)
C92 C91 C96 C95 . . -0.7(13)
Li1 C91 C96 C95 . . -61.0(7)
C92 C91 C96 Li1 . . 60.4(10)
C94 C95 C96 C91 . . 1.3(12)
Li1 C95 C96 C91 . . 64.8(8)
C94 C95 C96 Li1 . . -63.5(7)
F33 Li1 C96 C91 . . 47.5(6)
F22 Li1 C96 C91 2_576 . -156.3(8)
F23 Li1 C96 C91 2_576 . -47.1(9)
F44 Li1 C96 C91 1_455 . 131.2(5)
C95 Li1 C96 C91 . . -126.2(8)
C94 Li1 C96 C91 . . -96.7(6)
C93 Li1 C96 C91 . . -62.4(5)
C92 Li1 C96 C91 . . -28.8(5)
F33 Li1 C96 C95 . . 173.8(7)
F22 Li1 C96 C95 2_576 . -30.0(8)
F23 Li1 C96 C95 2_576 . 79.1(10)
F44 Li1 C96 C95 1_455 . -102.6(6)
C94 Li1 C96 C95 . . 29.6(5)
C93 Li1 C96 C95 . . 63.8(5)
C91 Li1 C96 C95 . . 126.2(8)
C92 Li1 C96 C95 . . 97.4(6)
C81 B2 C51 C56 . . -68.0(4)
C71 B2 C51 C56 . . 54.7(5)
C61 B2 C51 C56 . . 172.2(3)
C81 B2 C51 C52 . . 101.1(5)
C71 B2 C51 C52 . . -136.2(4)
C61 B2 C51 C52 . . -18.8(6)
C56 C51 C52 F52 . . 179.5(4)
B2 C51 C52 F52 . . 9.8(6)
C56 C51 C52 C53 . . 0.2(6)
B2 C51 C52 C53 . . -169.5(4)
F52 C52 C53 F53 . . -0.6(7)
C51 C52 C53 F53 . . 178.8(4)
F52 C52 C53 C54 . . 178.9(4)
C51 C52 C53 C54 . . -1.7(8)
F53 C53 C54 F54 . . -0.1(8)
C52 C53 C54 F54 . . -179.6(5)
F53 C53 C54 C55 . . -178.9(5)
C52 C53 C54 C55 . . 1.6(8)
F54 C54 C55 F55 . . 0.3(8)
C53 C54 C55 F55 . . 179.1(5)
F54 C54 C55 C56 . . -179.0(5)
C53 C54 C55 C56 . . -0.2(8)
F55 C55 C56 F56 . . -2.3(7)
C54 C55 C56 F56 . . 177.0(4)
F55 C55 C56 C51 . . 179.4(4)
C54 C55 C56 C51 . . -1.4(8)
C52 C51 C56 F56 . . -177.0(4)
B2 C51 C56 F56 . . -6.3(6)
C52 C51 C56 C55 . . 1.4(6)
B2 C51 C56 C55 . . 172.0(4)
C51 B2 C61 C66 . . -53.9(5)
C81 B2 C61 C66 . . -167.2(3)
C71 B2 C61 C66 . . 69.9(4)
C51 B2 C61 C62 . . 130.4(4)
C81 B2 C61 C62 . . 17.1(5)
C71 B2 C61 C62 . . -105.8(4)
C66 C61 C62 F62 . . -176.0(3)
B2 C61 C62 F62 . . -0.1(6)
C66 C61 C62 C63 . . 3.6(6)
B2 C61 C62 C63 . . 179.5(4)
F62 C62 C63 C64 . . 177.3(4)
C61 C62 C63 C64 . . -2.4(7)
F62 C62 C63 F63 . . -2.0(5)
C61 C62 C63 F63 . . 178.4(3)
F63 C63 C64 F64 . . -0.7(7)
C62 C63 C64 F64 . . 180.0(4)
F63 C63 C64 C65 . . 179.7(4)
C62 C63 C64 C65 . . 0.5(7)
F64 C64 C65 F65 . . 1.9(7)
C63 C64 C65 F65 . . -178.6(4)
F64 C64 C65 C66 . . -179.6(4)
C63 C64 C65 C66 . . -0.1(7)
F65 C65 C66 F66 . . -0.3(6)
C64 C65 C66 F66 . . -178.8(4)
F65 C65 C66 C61 . . -179.9(4)
C64 C65 C66 C61 . . 1.7(7)
C62 C61 C66 F66 . . 177.2(3)
B2 C61 C66 F66 . . 0.9(5)
C62 C61 C66 C65 . . -3.3(6)
B2 C61 C66 C65 . . -179.5(4)
C64 C63 F63 Li2 . . -133.1(5)
C62 C63 F63 Li2 . . 46.2(7)
F86 Li2 F63 C63 2_765 . -30.9(9)
F74 Li2 F63 C63 1_655 . -101.3(5)
F85 Li2 F63 C63 2_765 . 33.3(6)
C106 Li2 F63 C63 . . 169.3(5)
C104 Li2 F63 C63 . . 122.8(6)
C105 Li2 F63 C63 . . 172.8(4)
C102 Li2 F63 C63 . . 106.6(5)
C101 Li2 F63 C63 . . 150.7(4)
C103 Li2 F63 C63 . . 121.4(5)
C51 B2 C71 C72 . . -169.0(4)
C81 B2 C71 C72 . . -54.0(5)
C61 B2 C71 C72 . . 67.2(5)
C51 B2 C71 C76 . . 18.2(6)
C81 B2 C71 C76 . . 133.2(4)
C61 B2 C71 C76 . . -105.5(4)
C76 C71 C72 F72 . . 177.6(4)
B2 C71 C72 F72 . . 4.0(6)
C76 C71 C72 C73 . . -2.5(6)
B2 C71 C72 C73 . . -176.0(4)
F72 C72 C73 F73 . . 2.2(6)
C71 C72 C73 F73 . . -177.8(4)
F72 C72 C73 C74 . . -178.8(4)
C71 C72 C73 C74 . . 1.3(7)
F73 C73 C74 C75 . . -180.0(4)
C72 C73 C74 C75 . . 1.0(6)
F73 C73 C74 F74 . . -1.1(6)
C72 C73 C74 F74 . . 179.9(4)
F74 C74 C75 F75 . . -1.6(6)
C73 C74 C75 F75 . . 177.2(4)
F74 C74 C75 C76 . . 179.3(4)
C73 C74 C75 C76 . . -1.8(7)
C72 C71 C76 F76 . . -176.0(4)
B2 C71 C76 F76 . . -2.9(7)
C72 C71 C76 C75 . . 1.6(6)
B2 C71 C76 C75 . . 174.7(4)
C74 C75 C76 F76 . . 178.2(4)
F75 C75 C76 F76 . . -0.9(6)
C74 C75 C76 C71 . . 0.5(7)
F75 C75 C76 C71 . . -178.6(4)
C75 C74 F74 Li2 . 1_455 94.9(7)
C73 C74 F74 Li2 . 1_455 -84.0(7)
C51 B2 C81 C86 . . 108.4(4)
C71 B2 C81 C86 . . -14.1(6)
C61 B2 C81 C86 . . -130.3(4)
C51 B2 C81 C82 . . -65.0(4)
C71 B2 C81 C82 . . 172.4(4)
C61 B2 C81 C82 . . 56.3(5)
C86 C81 C82 F82 . . -179.0(4)
B2 C81 C82 F82 . . -4.5(6)
C86 C81 C82 C83 . . 2.3(6)
B2 C81 C82 C83 . . 176.9(4)
F82 C82 C83 F83 . . 1.3(6)
C81 C82 C83 F83 . . 180.0(4)
F82 C82 C83 C84 . . 179.3(4)
C81 C82 C83 C84 . . -2.0(7)
F83 C83 C84 F84 . . -1.8(6)
C82 C83 C84 F84 . . -179.9(4)
F83 C83 C84 C85 . . 179.3(4)
C82 C83 C84 C85 . . 1.2(6)
F84 C84 C85 F85 . . 0.0(6)
C83 C84 C85 F85 . . 178.9(4)
F84 C84 C85 C86 . . 180.0(4)
C83 C84 C85 C86 . . -1.1(6)
C82 C81 C86 C85 . . -2.2(6)
B2 C81 C86 C85 . . -176.0(4)
C82 C81 C86 F86 . . 177.6(3)
B2 C81 C86 F86 . . 3.7(6)
F85 C85 C86 C81 . . -178.2(4)
C84 C85 C86 C81 . . 1.8(6)
F85 C85 C86 F86 . . 2.0(5)
C84 C85 C86 F86 . . -178.0(3)
C84 C85 F85 Li2 . 2_765 168.8(4)
C86 C85 F85 Li2 . 2_765 -11.2(5)
C81 C86 F86 Li2 . 2_765 -169.9(4)
C85 C86 F86 Li2 . 2_765 9.9(5)
F63 Li2 C101 C105 . . 132.3(5)
F86 Li2 C101 C105 2_765 . -45.0(10)
F74 Li2 C101 C105 1_655 . 51.1(4)
F85 Li2 C101 C105 2_765 . -150.8(5)
C106 Li2 C101 C105 . . -31.0(3)
C104 Li2 C101 C105 . . -67.4(4)
C102 Li2 C101 C105 . . -101.7(4)
C103 Li2 C101 C105 . . -129.9(5)
F63 Li2 C101 C103 . . -97.8(4)
F86 Li2 C101 C103 2_765 . 85.0(10)
F74 Li2 C101 C103 1_655 . -179.0(5)
F85 Li2 C101 C103 2_765 . -20.9(5)
C106 Li2 C101 C103 . . 98.9(4)
C104 Li2 C101 C103 . . 62.5(4)
C105 Li2 C101 C103 . . 129.9(5)
C102 Li2 C101 C103 . . 28.2(3)
F63 Li2 C102 C103 . . 31.4(4)
F86 Li2 C102 C103 2_765 . 176.5(4)
F74 Li2 C102 C103 1_655 . -85.6(8)
F85 Li2 C102 C103 2_765 . 107.3(4)
C106 Li2 C102 C103 . . -96.6(4)
C104 Li2 C102 C103 . . -127.9(5)
C105 Li2 C102 C103 . . -61.2(4)
C101 Li2 C102 C103 . . -28.4(3)
F63 Li2 C102 C104 . . 159.3(5)
F86 Li2 C102 C104 2_765 . -55.6(4)
F74 Li2 C102 C104 1_655 . 42.3(8)
F85 Li2 C102 C104 2_765 . -124.7(4)
C106 Li2 C102 C104 . . 31.3(3)
C105 Li2 C102 C104 . . 66.7(4)
C101 Li2 C102 C104 . . 99.6(4)
C103 Li2 C102 C104 . . 127.9(5)
C104 C102 C103 C101 . . -0.6(8)
Li2 C102 C103 C101 . . 58.5(5)
C104 C102 C103 Li2 . . -59.1(5)
C105 C101 C103 C102 . . -0.9(8)
Li2 C101 C103 C102 . . -57.7(5)
C105 C101 C103 Li2 . . 56.8(5)
F63 Li2 C103 C102 . . -151.1(4)
F86 Li2 C103 C102 2_765 . -5.0(6)
F74 Li2 C103 C102 1_655 . 131.2(6)
F85 Li2 C103 C102 2_765 . -69.0(4)
C106 Li2 C103 C102 . . 66.2(4)
C104 Li2 C103 C102 . . 30.0(3)
C105 Li2 C103 C102 . . 101.4(4)
C101 Li2 C103 C102 . . 129.8(5)
F63 Li2 C103 C101 . . 79.1(4)
F86 Li2 C103 C101 2_765 . -134.8(6)
F74 Li2 C103 C101 1_655 . 1.4(6)
F85 Li2 C103 C101 2_765 . 161.2(4)
C106 Li2 C103 C101 . . -63.6(4)
C104 Li2 C103 C101 . . -99.8(4)
C105 Li2 C103 C101 . . -28.3(3)
C102 Li2 C103 C101 . . -129.8(5)
C103 C102 C104 C106 . . 2.2(8)
Li2 C102 C104 C106 . . -60.9(5)
C103 C102 C104 Li2 . . 63.1(5)
F63 Li2 C104 C102 . . -30.6(7)
F86 Li2 C104 C102 2_765 . 128.6(4)
F74 Li2 C104 C102 1_655 . -155.4(5)
F85 Li2 C104 C102 2_765 . 53.8(4)
C106 Li2 C104 C102 . . -126.6(5)
C105 Li2 C104 C102 . . -95.5(4)
C101 Li2 C104 C102 . . -61.9(3)
C103 Li2 C104 C102 . . -28.9(3)
F63 Li2 C104 C106 . . 95.9(7)
F86 Li2 C104 C106 2_765 . -104.8(5)
F74 Li2 C104 C106 1_655 . -28.8(5)
F85 Li2 C104 C106 2_765 . -179.6(5)
C105 Li2 C104 C106 . . 31.1(4)
C102 Li2 C104 C106 . . 126.6(5)
C101 Li2 C104 C106 . . 64.7(4)
C103 Li2 C104 C106 . . 97.7(4)
C103 C101 C105 C106 . . 0.9(8)
Li2 C101 C105 C106 . . 60.8(5)
C103 C101 C105 Li2 . . -60.0(5)
F63 Li2 C105 C101 . . -48.4(5)
F86 Li2 C105 C101 2_765 . 155.2(6)
F74 Li2 C105 C101 1_655 . -131.8(4)
F85 Li2 C105 C101 2_765 . 43.1(7)
C106 Li2 C105 C101 . . 126.9(5)
C104 Li2 C105 C101 . . 95.1(4)
C102 Li2 C105 C101 . . 60.7(4)
C103 Li2 C105 C101 . . 28.2(3)
F63 Li2 C105 C106 . . -175.2(5)
F86 Li2 C105 C106 2_765 . 28.4(6)
F74 Li2 C105 C106 1_655 . 101.4(4)
F85 Li2 C105 C106 2_765 . -83.8(7)
C104 Li2 C105 C106 . . -31.7(3)
C102 Li2 C105 C106 . . -66.2(4)
C101 Li2 C105 C106 . . -126.9(5)
C103 Li2 C105 C106 . . -98.7(4)
C101 C105 C106 C104 . . 0.7(8)
Li2 C105 C106 C104 . . 66.4(5)
C101 C105 C106 Li2 . . -65.7(5)
C102 C104 C106 C105 . . -2.2(8)
Li2 C104 C106 C105 . . -67.1(5)
C102 C104 C106 Li2 . . 64.9(5)
F63 Li2 C106 C105 . . 6.4(7)
F86 Li2 C106 C105 2_765 . -157.3(5)
F74 Li2 C106 C105 1_655 . -78.9(4)
F85 Li2 C106 C105 2_765 . 125.7(6)
C104 Li2 C106 C105 . . 125.2(5)
C102 Li2 C106 C105 . . 95.4(4)
C101 Li2 C106 C105 . . 29.3(3)
C103 Li2 C106 C105 . . 62.3(4)
F63 Li2 C106 C104 . . -118.8(7)
F86 Li2 C106 C104 2_765 . 77.5(4)
F74 Li2 C106 C104 1_655 . 156.0(4)
F85 Li2 C106 C104 2_765 . 0.5(6)
C105 Li2 C106 C104 . . -125.2(5)
C102 Li2 C106 C104 . . -29.8(3)
C101 Li2 C106 C104 . . -95.9(4)
C103 Li2 C106 C104 . . -62.8(4)
C116 C111 C112 C113 . . -1.2(18)
C111 C112 C113 C114 . . 0.3(19)
C112 C113 C114 C115 . . 1(3)
C112 C113 C114 C114 . 2_655 176(4)
C113 C114 C115 C116 . . -1(4)
C114 C114 C115 C116 2_655 . -178(2)
C114 C115 C116 C111 . . 0(3)
C112 C111 C116 C115 . . 1(3)
C125 C121 C122 C123 2 . 176.8(16)
C121 C121 C122 C123 2 . 0.0(17)
C121 C122 C123 C124 . . -2.2(18)
C122 C123 C124 C125 . . 8(3)
C123 C124 C125 C121 . 2 -11(3)
C136 C131 C132 C133 . . 0.7(18)
C131 C132 C133 C134 . . -0.8(18)
C132 C133 C134 C135 . . 2(3)
C133 C134 C135 C136 . . -3(3)
C134 C135 C136 C131 . . 3(3)
C132 C131 C136 C135 . . -2(3)
C141 C141 C142 C143 2_566 . -2.0(17)
C145 C141 C142 C143 2_566 . 177.3(17)
C141 C142 C143 C144 . . 3(2)
C145 C144 C143 C142 . . -2(2)
C143 C144 C145 C141 . 2_566 -1(3)
